data_2223833
loop_
_publ_author_name
'Khan, Muhammad Naeem'
'Khan, Misbahul Ain'
'Arshad, Muhammad Nadeem'
'Khan, Islam Ullah'
'Rehman, Salma'

_publ_section_title
;
 2-(Phenylsulfanyl)pyridine-3-carboxylic acid
;
_journal_coeditor_code HG2570
_journal_issue 11
_journal_name_full 'Acta Crystallographica Section E'
_journal_page_first o2662
_journal_paper_doi 10.1107/S1600536809038586
_journal_volume 65
_journal_year 2009
_chemical_formula_moiety 'C12 H9 N O2 S'
_chemical_formula_sum 'C12 H9 N O2 S'
_chemical_formula_weight 231.26
_chemical_name_systematic
;
2-(Phenylsulfanyl)pyridine-3-carboxylic acid
;
_space_group_IT_number 2
_symmetry_cell_setting triclinic
_symmetry_space_group_name_Hall '-P 1'
_symmetry_space_group_name_H-M 'P -1'
_atom_sites_solution_hydrogens geom
_atom_sites_solution_primary direct
_atom_sites_solution_secondary difmap
_audit_creation_method SHELXL-97
_cell_angle_alpha 97.895(3)
_cell_angle_beta 98.520(3)
_cell_angle_gamma 91.661(3)
_cell_formula_units_Z 4
_cell_length_a 7.2201(4)
_cell_length_b 7.6653(4)
_cell_length_c 19.9537(11)
_cell_measurement_reflns_used 3133
_cell_measurement_temperature 296(2)
_cell_measurement_theta_max 23.76
_cell_measurement_theta_min 2.86
_cell_volume 1080.41(10)
_computing_cell_refinement 'SAINT (Bruker, 2007)'
_computing_data_collection 'APEX2 (Bruker, 2007)'
_computing_data_reduction 'SAINT (Bruker, 2007)'
_computing_molecular_graphics 'ORTEP-3 for Windows (Farrugia, 1997) and PLATON (Spek, 2009)'
_computing_publication_material 'WinGX (Farrugia, 1999) and PLATON (Spek, 2009)'
_computing_structure_refinement 'SHELXL97 (Sheldrick, 2008)'
_computing_structure_solution 'SHELXS97 (Sheldrick, 2008)'
_diffrn_ambient_temperature 296(2)
_diffrn_measured_fraction_theta_full 0.991
_diffrn_measured_fraction_theta_max 0.991
_diffrn_measurement_device_type 'Bruker Kappa APEXII CCD'
_diffrn_measurement_method '\f and \w'
_diffrn_radiation_monochromator graphite
_diffrn_radiation_source 'fine-focus sealed tube'
_diffrn_radiation_type MoK\a
_diffrn_radiation_wavelength 0.71073
_diffrn_reflns_av_R_equivalents 0.0630
_diffrn_reflns_av_sigmaI/netI 0.0862
_diffrn_reflns_limit_h_max 9
_diffrn_reflns_limit_h_min -9
_diffrn_reflns_limit_k_max 10
_diffrn_reflns_limit_k_min -10
_diffrn_reflns_limit_l_max 26
_diffrn_reflns_limit_l_min -26
_diffrn_reflns_number 23200
_diffrn_reflns_theta_full 28.42
_diffrn_reflns_theta_max 28.42
_diffrn_reflns_theta_min 1.04
_diffrn_standards_number 0
_exptl_absorpt_coefficient_mu 0.281
_exptl_absorpt_correction_T_max 0.9833
_exptl_absorpt_correction_T_min 0.9107
_exptl_absorpt_correction_type multi-scan
_exptl_absorpt_process_details '(SADABS; Bruker, 2005)'
_exptl_crystal_colour white
_exptl_crystal_density_diffrn 1.422
_exptl_crystal_density_method 'not measured'
_exptl_crystal_description needle
_exptl_crystal_F_000 480
_exptl_crystal_size_max 0.21
_exptl_crystal_size_mid 0.09
_exptl_crystal_size_min 0.06
_refine_diff_density_max 0.586
_refine_diff_density_min -0.525
_refine_ls_extinction_coef 0.045(5)
_refine_ls_extinction_expression Fc^*^=kFc[1+0.001xFc^2^\l^3^/sin(2\q)]^-1/4^
_refine_ls_extinction_method 'SHELXL97 (Sheldrick, 2008)'
_refine_ls_goodness_of_fit_ref 1.093
_refine_ls_hydrogen_treatment constr
_refine_ls_matrix_type full
_refine_ls_number_parameters 292
_refine_ls_number_reflns 5397
_refine_ls_number_restraints 0
_refine_ls_restrained_S_all 1.093
_refine_ls_R_factor_all 0.1508
_refine_ls_R_factor_gt 0.0727
_refine_ls_shift/su_max 0.000
_refine_ls_shift/su_mean 0.000
_refine_ls_structure_factor_coef Fsqd
_refine_ls_weighting_details 'calc w=1/[\s^2^(Fo^2^)+(0.1023P)^2^+0.1581P] where P=(Fo^2^+2Fc^2^)/3'
_refine_ls_weighting_scheme calc
_refine_ls_wR_factor_gt 0.1849
_refine_ls_wR_factor_ref 0.2239
_reflns_number_gt 2766
_reflns_number_total 5397
_reflns_threshold_expression I>2/s(I)
_cod_data_source_file hg2570.cif
_cod_data_source_block I
_cod_depositor_comments
;
The following automatic conversions were performed:
'_symmetry_cell_setting' value 'Triclinic' changed to 'triclinic'
according to '/home/saulius/struct/CIF-dictionaries/cif_core.dic'
dictionary named 'cif_core.dic' version 2.4.1 from 2010-06-29.

Automatic conversion script
Id: cif_fix_enum 1527 2010-12-29 10:47:43Z saulius 

The following automatic conversions were performed:

'_symmetry_cell_setting' value 'Triclinic' changed to 'triclinic'
according to /home/saulius/struct/CIF-dictionaries/cif_core.dic
dictionary named 'cif_core.dic' version 2.4.1 from 2010-06-29.

Automatic conversion script
Id: cif_fix_values 1715 2011-07-08 13:25:40Z adriana 
;
_cod_database_code 2223833
_cod_database_fobs_code 2223833

loop_
_symmetry_equiv_pos_as_xyz
'x, y, z'
'-x, -y, -z'

loop_
_atom_site_type_symbol
_atom_site_label
_atom_site_fract_x
_atom_site_fract_y
_atom_site_fract_z
_atom_site_U_iso_or_equiv
_atom_site_adp_type
_atom_site_calc_flag
_atom_site_refinement_flags
_atom_site_occupancy
_atom_site_disorder_assembly
_atom_site_disorder_group
S S1 0.15013(14) -0.12613(12) 0.21464(5) 0.0407(3) Uani d . 1 . .
S S2 0.70162(15) 0.36894(12) 0.22267(5) 0.0447(3) Uani d . 1 . .
O O1 0.1649(4) -0.2094(3) 0.07364(13) 0.0508(7) Uani d . 1 . .
O O2 0.2377(6) -0.0151(4) 0.00790(14) 0.0709(10) Uani d . 1 . .
H H2 0.2653 -0.1043 -0.0155 0.106 Uiso calc R 1 . .
O O3 0.7077(5) 0.2844(3) 0.08218(13) 0.0568(8) Uani d . 1 . .
O O4 0.7667(5) 0.4795(4) 0.01516(15) 0.0689(10) Uani d . 1 . .
H H4O 0.7958 0.3911 -0.0083 0.103 Uiso calc R 1 . .
N N1 0.1813(5) 0.2239(4) 0.23401(15) 0.0422(8) Uani d . 1 . .
N N2 0.6430(4) 0.7119(4) 0.23511(15) 0.0414(8) Uani d . 1 . .
C C1 0.1727(5) 0.0818(4) 0.18659(17) 0.0341(8) Uani d . 1 . .
C C2 0.1832(5) 0.0971(5) 0.11768(18) 0.0382(8) Uani d . 1 . .
C C3 0.1939(6) 0.2639(5) 0.1002(2) 0.0496(10) Uani d . 1 . .
H H3 0.2005 0.2783 0.0551 0.059 Uiso calc R 1 . .
C C4 0.1951(6) 0.4099(5) 0.1488(2) 0.0521(11) Uani d . 1 . .
H H4 0.1978 0.5234 0.1372 0.062 Uiso calc R 1 . .
C C5 0.1921(6) 0.3809(5) 0.2150(2) 0.0485(10) Uani d . 1 . .
H H5 0.1981 0.4787 0.2486 0.058 Uiso calc R 1 . .
C C6 0.1937(6) -0.0559(5) 0.06520(18) 0.0413(9) Uani d . 1 . .
C C7 0.1766(5) -0.0719(5) 0.30494(18) 0.0380(8) Uani d . 1 . .
C C8 0.3176(6) -0.1484(5) 0.34292(19) 0.0490(10) Uani d . 1 . .
H H8 0.4002 -0.2190 0.3214 0.059 Uiso calc R 1 . .
C C9 0.3357(7) -0.1189(7) 0.4143(2) 0.0656(13) Uani d . 1 . .
H H9 0.4306 -0.1709 0.4403 0.079 Uiso calc R 1 . .
C C10 0.2159(8) -0.0149(7) 0.4461(2) 0.0738(15) Uani d . 1 . .
H H10 0.2290 0.0048 0.4936 0.089 Uiso calc R 1 . .
C C11 0.0762(7) 0.0605(6) 0.4077(2) 0.0665(14) Uani d . 1 . .
H H11 -0.0053 0.1320 0.4295 0.080 Uiso calc R 1 . .
C C12 0.0542(6) 0.0326(5) 0.3379(2) 0.0509(10) Uani d . 1 . .
H H12 -0.0426 0.0836 0.3125 0.061 Uiso calc R 1 . .
C C13 0.6743(5) 0.5728(5) 0.19104(18) 0.0357(8) Uani d . 1 . .
C C14 0.6895(5) 0.5891(5) 0.12249(18) 0.0373(8) Uani d . 1 . .
C C15 0.6724(6) 0.7539(5) 0.1026(2) 0.0457(10) Uani d . 1 . .
H H15 0.6818 0.7686 0.0577 0.055 Uiso calc R 1 . .
C C16 0.6416(6) 0.8959(5) 0.1483(2) 0.0463(10) Uani d . 1 . .
H H16 0.6317 1.0081 0.1358 0.056 Uiso calc R 1 . .
C C17 0.6261(5) 0.8659(5) 0.2134(2) 0.0442(9) Uani d . 1 . .
H H17 0.6017 0.9612 0.2444 0.053 Uiso calc R 1 . .
C C18 0.7230(6) 0.4371(5) 0.07237(18) 0.0416(9) Uani d . 1 . .
C C19 0.7107(5) 0.4283(5) 0.31237(18) 0.0380(8) Uani d . 1 . .
C C20 0.5879(6) 0.3405(6) 0.3442(2) 0.0492(10) Uani d . 1 . .
H H20 0.4968 0.2604 0.3184 0.059 Uiso calc R 1 . .
C C21 0.5999(7) 0.3716(7) 0.4149(2) 0.0658(13) Uani d . 1 . .
H H21 0.5161 0.3128 0.4363 0.079 Uiso calc R 1 . .
C C22 0.7329(8) 0.4871(7) 0.4529(2) 0.0717(14) Uani d . 1 . .
H H22 0.7415 0.5066 0.5004 0.086 Uiso calc R 1 . .
C C23 0.8545(7) 0.5748(6) 0.4213(2) 0.0683(14) Uani d . 1 . .
H H23 0.9445 0.6552 0.4476 0.082 Uiso calc R 1 . .
C C24 0.8463(6) 0.5467(6) 0.3516(2) 0.0528(11) Uani d . 1 . .
H H24 0.9308 0.6064 0.3308 0.063 Uiso calc R 1 . .

loop_
_atom_site_aniso_label
_atom_site_aniso_U_11
_atom_site_aniso_U_22
_atom_site_aniso_U_33
_atom_site_aniso_U_12
_atom_site_aniso_U_13
_atom_site_aniso_U_23
S1 0.0630(7) 0.0289(5) 0.0303(5) 0.0032(4) 0.0088(4) 0.0027(4)
S2 0.0728(7) 0.0313(5) 0.0326(5) 0.0075(5) 0.0147(5) 0.0060(4)
O1 0.092(2) 0.0293(15) 0.0329(15) 0.0027(13) 0.0166(14) 0.0041(12)
O2 0.148(3) 0.0337(16) 0.0387(17) 0.0088(18) 0.0413(19) 0.0042(13)
O3 0.111(2) 0.0291(15) 0.0366(16) 0.0060(14) 0.0284(15) 0.0063(12)
O4 0.137(3) 0.0358(16) 0.0428(18) 0.0118(18) 0.0420(19) 0.0057(13)
N1 0.062(2) 0.0298(17) 0.0348(18) 0.0000(14) 0.0090(15) 0.0022(14)
N2 0.056(2) 0.0325(17) 0.0378(18) 0.0111(14) 0.0137(15) 0.0047(14)
C1 0.041(2) 0.0320(19) 0.0291(19) 0.0071(15) 0.0034(15) 0.0037(15)
C2 0.054(2) 0.0300(19) 0.0309(19) 0.0066(16) 0.0075(16) 0.0034(15)
C3 0.078(3) 0.034(2) 0.040(2) 0.0069(19) 0.016(2) 0.0065(18)
C4 0.084(3) 0.028(2) 0.048(3) 0.0085(19) 0.016(2) 0.0099(18)
C5 0.068(3) 0.029(2) 0.046(2) 0.0008(18) 0.013(2) -0.0059(18)
C6 0.065(3) 0.032(2) 0.029(2) 0.0089(17) 0.0106(17) 0.0056(16)
C7 0.053(2) 0.0293(19) 0.031(2) -0.0026(16) 0.0100(17) 0.0019(15)
C8 0.063(3) 0.048(2) 0.038(2) 0.005(2) 0.0113(19) 0.0104(19)
C9 0.077(3) 0.080(3) 0.041(3) -0.003(3) 0.003(2) 0.021(2)
C10 0.101(4) 0.087(4) 0.032(2) -0.020(3) 0.020(3) 0.000(3)
C11 0.087(4) 0.060(3) 0.054(3) -0.001(3) 0.035(3) -0.010(2)
C12 0.063(3) 0.048(2) 0.045(2) 0.004(2) 0.020(2) 0.0043(19)
C13 0.044(2) 0.0323(19) 0.0295(19) 0.0029(15) 0.0065(15) 0.0008(15)
C14 0.052(2) 0.0310(19) 0.0305(19) 0.0016(16) 0.0122(16) 0.0042(15)
C15 0.067(3) 0.032(2) 0.041(2) 0.0050(18) 0.0151(19) 0.0080(17)
C16 0.064(3) 0.032(2) 0.048(2) 0.0099(18) 0.016(2) 0.0126(18)
C17 0.060(2) 0.030(2) 0.043(2) 0.0088(17) 0.0143(18) -0.0001(17)
C18 0.063(3) 0.032(2) 0.032(2) 0.0039(17) 0.0154(18) 0.0047(17)
C19 0.052(2) 0.033(2) 0.0301(19) 0.0079(16) 0.0102(16) 0.0056(16)
C20 0.056(3) 0.053(3) 0.039(2) -0.001(2) 0.0074(19) 0.0115(19)
C21 0.074(3) 0.087(4) 0.044(3) 0.006(3) 0.023(2) 0.024(3)
C22 0.093(4) 0.090(4) 0.033(2) 0.012(3) 0.014(3) 0.005(3)
C23 0.079(3) 0.072(3) 0.046(3) 0.004(3) -0.008(2) 0.001(2)
C24 0.064(3) 0.053(3) 0.042(2) -0.004(2) 0.009(2) 0.009(2)

loop_
_atom_type_symbol
_atom_type_description
_atom_type_scat_dispersion_real
_atom_type_scat_dispersion_imag
_atom_type_scat_source
C C 0.0033 0.0016 'International Tables Vol C Tables 4.2.6.8 and 6.1.1.4'
H H 0.0000 0.0000 'International Tables Vol C Tables 4.2.6.8 and 6.1.1.4'
N N 0.0061 0.0033 'International Tables Vol C Tables 4.2.6.8 and 6.1.1.4'
O O 0.0106 0.0060 'International Tables Vol C Tables 4.2.6.8 and 6.1.1.4'
S S 0.1246 0.1234 'International Tables Vol C Tables 4.2.6.8 and 6.1.1.4'

loop_
_geom_angle_atom_site_label_1
_geom_angle_atom_site_label_2
_geom_angle_atom_site_label_3
_geom_angle_site_symmetry_1
_geom_angle_site_symmetry_3
_geom_angle
_geom_angle_publ_flag
C1 S1 C7 . . 103.18(16) ?
C13 S2 C19 . . 103.20(16) ?
C6 O2 H2 . . 109.5 ?
C18 O4 H4O . . 109.5 ?
C5 N1 C1 . . 118.8(3) ?
C17 N2 C13 . . 118.6(3) ?
N1 C1 C2 . . 121.4(3) ?
N1 C1 S1 . . 116.8(3) ?
C2 C1 S1 . . 121.8(3) ?
C3 C2 C1 . . 117.6(3) ?
C3 C2 C6 . . 119.1(3) ?
C1 C2 C6 . . 123.1(3) ?
C2 C3 C4 . . 120.7(4) ?
C2 C3 H3 . . 119.6 ?
C4 C3 H3 . . 119.6 ?
C5 C4 C3 . . 117.1(4) ?
C5 C4 H4 . . 121.5 ?
C3 C4 H4 . . 121.5 ?
N1 C5 C4 . . 124.3(3) ?
N1 C5 H5 . . 117.8 ?
C4 C5 H5 . . 117.8 ?
O1 C6 O2 . . 121.9(3) ?
O1 C6 C2 . . 123.8(3) ?
O2 C6 C2 . . 114.2(3) ?
C8 C7 C12 . . 119.6(4) ?
C8 C7 S1 . . 117.3(3) ?
C12 C7 S1 . . 122.9(3) ?
C7 C8 C9 . . 119.3(4) ?
C7 C8 H8 . . 120.3 ?
C9 C8 H8 . . 120.3 ?
C10 C9 C8 . . 120.6(5) ?
C10 C9 H9 . . 119.7 ?
C8 C9 H9 . . 119.7 ?
C9 C10 C11 . . 119.6(4) ?
C9 C10 H10 . . 120.2 ?
C11 C10 H10 . . 120.2 ?
C10 C11 C12 . . 121.1(4) ?
C10 C11 H11 . . 119.5 ?
C12 C11 H11 . . 119.5 ?
C11 C12 C7 . . 119.9(4) ?
C11 C12 H12 . . 120.1 ?
C7 C12 H12 . . 120.1 ?
N2 C13 C14 . . 121.1(3) ?
N2 C13 S2 . . 117.3(3) ?
C14 C13 S2 . . 121.6(3) ?
C15 C14 C13 . . 117.9(3) ?
C15 C14 C18 . . 119.8(3) ?
C13 C14 C18 . . 122.3(3) ?
C16 C15 C14 . . 120.5(4) ?
C16 C15 H15 . . 119.8 ?
C14 C15 H15 . . 119.8 ?
C15 C16 C17 . . 117.2(3) ?
C15 C16 H16 . . 121.4 ?
C17 C16 H16 . . 121.4 ?
N2 C17 C16 . . 124.7(3) ?
N2 C17 H17 . . 117.6 ?
C16 C17 H17 . . 117.6 ?
O3 C18 O4 . . 122.1(3) ?
O3 C18 C14 . . 123.5(3) ?
O4 C18 C14 . . 114.3(3) ?
C20 C19 C24 . . 119.4(4) ?
C20 C19 S2 . . 117.8(3) ?
C24 C19 S2 . . 122.5(3) ?
C19 C20 C21 . . 120.0(4) ?
C19 C20 H20 . . 120.0 ?
C21 C20 H20 . . 120.0 ?
C22 C21 C20 . . 120.4(4) ?
C22 C21 H21 . . 119.8 ?
C20 C21 H21 . . 119.8 ?
C21 C22 C23 . . 119.7(4) ?
C21 C22 H22 . . 120.2 ?
C23 C22 H22 . . 120.2 ?
C22 C23 C24 . . 121.3(4) ?
C22 C23 H23 . . 119.3 ?
C24 C23 H23 . . 119.3 ?
C23 C24 C19 . . 119.3(4) ?
C23 C24 H24 . . 120.4 ?
C19 C24 H24 . . 120.4 ?

loop_
_geom_bond_atom_site_label_1
_geom_bond_atom_site_label_2
_geom_bond_site_symmetry_2
_geom_bond_distance
_geom_bond_publ_flag
S1 C1 . 1.771(4) ?
S1 C7 . 1.773(4) ?
S2 C13 . 1.769(4) ?
S2 C19 . 1.776(4) ?
O1 C6 . 1.228(4) ?
O2 C6 . 1.306(4) ?
O2 H2 . 0.8200 ?
O3 C18 . 1.218(4) ?
O4 C18 . 1.308(4) ?
O4 H4O . 0.8200 ?
N1 C5 . 1.315(5) ?
N1 C1 . 1.334(4) ?
N2 C17 . 1.315(5) ?
N2 C13 . 1.333(4) ?
C1 C2 . 1.409(5) ?
C2 C3 . 1.374(5) ?
C2 C6 . 1.472(5) ?
C3 C4 . 1.374(5) ?
C3 H3 . 0.9300 ?
C4 C5 . 1.372(5) ?
C4 H4 . 0.9300 ?
C5 H5 . 0.9300 ?
C7 C8 . 1.372(5) ?
C7 C12 . 1.387(5) ?
C8 C9 . 1.397(5) ?
C8 H8 . 0.9300 ?
C9 C10 . 1.360(7) ?
C9 H9 . 0.9300 ?
C10 C11 . 1.365(7) ?
C10 H10 . 0.9300 ?
C11 C12 . 1.365(6) ?
C11 H11 . 0.9300 ?
C12 H12 . 0.9300 ?
C13 C14 . 1.411(5) ?
C14 C15 . 1.379(5) ?
C14 C18 . 1.478(5) ?
C15 C16 . 1.367(5) ?
C15 H15 . 0.9300 ?
C16 C17 . 1.369(5) ?
C16 H16 . 0.9300 ?
C17 H17 . 0.9300 ?
C19 C20 . 1.376(5) ?
C19 C24 . 1.386(5) ?
C20 C21 . 1.386(5) ?
C20 H20 . 0.9300 ?
C21 C22 . 1.354(7) ?
C21 H21 . 0.9300 ?
C22 C23 . 1.366(7) ?
C22 H22 . 0.9300 ?
C23 C24 . 1.371(6) ?
C23 H23 . 0.9300 ?
C24 H24 . 0.9300 ?

loop_
_geom_hbond_atom_site_label_D
_geom_hbond_atom_site_label_H
_geom_hbond_atom_site_label_A
_geom_hbond_site_symmetry_A
_geom_hbond_distance_DH
_geom_hbond_distance_HA
_geom_hbond_distance_DA
_geom_hbond_angle_DHA
_geom_hbond_publ_flag
O2 H2 O3 2_655 0.82 1.82000 2.624(2) 167.48(18) yes
O4 H4o O1 2_655 0.820 1.83000 2.642(2) 169.62(19) yes
C3 H3 O4 2_665 0.93 2.50 3.264(5) 139 yes
C4 H4 O1 1_565 0.93 2.55 3.458(5) 164 yes
C15 H15 O2 2_665 0.93 2.54 3.294(5) 138 yes
C16 H16 O3 1_565 0.93 2.58 3.467(5) 160 yes

loop_
_geom_torsion_atom_site_label_1
_geom_torsion_atom_site_label_2
_geom_torsion_atom_site_label_3
_geom_torsion_atom_site_label_4
_geom_torsion_site_symmetry_1
_geom_torsion_site_symmetry_2
_geom_torsion_site_symmetry_3
_geom_torsion_site_symmetry_4
_geom_torsion
_geom_torsion_publ_flag
C5 N1 C1 C2 . . . . 2.8(5) ?
C5 N1 C1 S1 . . . . -177.9(3) ?
C7 S1 C1 N1 . . . . -7.2(3) ?
C7 S1 C1 C2 . . . . 172.1(3) ?
N1 C1 C2 C3 . . . . -2.9(6) ?
S1 C1 C2 C3 . . . . 177.8(3) ?
N1 C1 C2 C6 . . . . 173.5(3) ?
S1 C1 C2 C6 . . . . -5.8(5) ?
C1 C2 C3 C4 . . . . 0.2(6) ?
C6 C2 C3 C4 . . . . -176.3(4) ?
C2 C3 C4 C5 . . . . 2.4(6) ?
C1 N1 C5 C4 . . . . 0.1(6) ?
C3 C4 C5 N1 . . . . -2.6(7) ?
C3 C2 C6 O1 . . . . -171.7(4) ?
C1 C2 C6 O1 . . . . 12.0(6) ?
C3 C2 C6 O2 . . . . 8.6(6) ?
C1 C2 C6 O2 . . . . -167.8(4) ?
C1 S1 C7 C8 . . . . -122.4(3) ?
C1 S1 C7 C12 . . . . 62.3(4) ?
C12 C7 C8 C9 . . . . -0.2(6) ?
S1 C7 C8 C9 . . . . -175.7(3) ?
C7 C8 C9 C10 . . . . -0.3(7) ?
C8 C9 C10 C11 . . . . 0.3(8) ?
C9 C10 C11 C12 . . . . 0.3(8) ?
C10 C11 C12 C7 . . . . -0.8(7) ?
C8 C7 C12 C11 . . . . 0.8(6) ?
S1 C7 C12 C11 . . . . 176.0(3) ?
C17 N2 C13 C14 . . . . 0.1(5) ?
C17 N2 C13 S2 . . . . 178.6(3) ?
C19 S2 C13 N2 . . . . -8.3(3) ?
C19 S2 C13 C14 . . . . 170.2(3) ?
N2 C13 C14 C15 . . . . 0.4(6) ?
S2 C13 C14 C15 . . . . -177.9(3) ?
N2 C13 C14 C18 . . . . -179.6(3) ?
S2 C13 C14 C18 . . . . 2.0(5) ?
C13 C14 C15 C16 . . . . 0.0(6) ?
C18 C14 C15 C16 . . . . -179.9(4) ?
C14 C15 C16 C17 . . . . -1.0(6) ?
C13 N2 C17 C16 . . . . -1.3(6) ?
C15 C16 C17 N2 . . . . 1.7(6) ?
C15 C14 C18 O3 . . . . -166.9(4) ?
C13 C14 C18 O3 . . . . 13.2(6) ?
C15 C14 C18 O4 . . . . 11.6(6) ?
C13 C14 C18 O4 . . . . -168.3(4) ?
C13 S2 C19 C20 . . . . 126.3(3) ?
C13 S2 C19 C24 . . . . -59.6(4) ?
C24 C19 C20 C21 . . . . 0.3(6) ?
S2 C19 C20 C21 . . . . 174.6(3) ?
C19 C20 C21 C22 . . . . -0.5(7) ?
C20 C21 C22 C23 . . . . 0.7(8) ?
C21 C22 C23 C24 . . . . -0.8(8) ?
C22 C23 C24 C19 . . . . 0.7(7) ?
C20 C19 C24 C23 . . . . -0.4(6) ?
S2 C19 C24 C23 . . . . -174.4(3) ?
